data_2105864
loop_
_publ_author_name
'Granero-Garc\'ia, Rub\'en'
'Fabbiani, Francesca P. A.'

_publ_section_title
;
 \b-Cyclodextrin dimethylformamide 12.5 hydrate: a deeper insight into
 \b-cyclodextrin crystal packing
;
_journal_coeditor_code PS5033
_journal_issue 3
_journal_name_full 'Acta Crystallographica Section B'
_journal_page_first 586
_journal_page_last 594
_journal_paper_doi 10.1107/S2052520614002285
_journal_volume 70
_journal_year 2014
_chemical_formula_moiety 'C42 H70 O35, C3 H7 N1 O1, 12.5(H2 O)'
_chemical_formula_sum 'C45 H102 N O48.5'
_chemical_formula_weight 1433.27
_chemical_name_common '\b-cyclodextrin DMF 12.5 hydrate'
_chemical_name_systematic 'cycloheptaamylose dimethylformamide 12.5-hydrate'
_space_group_crystal_system monoclinic
_space_group_IT_number 4
_space_group_name_Hall 'P 2yb'
_space_group_name_H-M_alt 'P 1 21 1'
_symmetry_space_group_name_Hall 'P 2yb'
_symmetry_space_group_name_H-M 'P 1 21 1'
_atom_sites_solution_hydrogens mixed
_atom_sites_solution_primary direct
_atom_sites_solution_secondary difmap
_audit_creation_method SHELXL-2013
_cell_angle_alpha 90
_cell_angle_beta 90.138(3)
_cell_angle_gamma 90
_cell_formula_units_Z 2
_cell_length_a 15.500(3)
_cell_length_b 9.794(2)
_cell_length_c 21.689(5)
_cell_measurement_reflns_used 9975
_cell_measurement_temperature 120(2)
_cell_measurement_theta_max 26.14
_cell_measurement_theta_min 2.28
_cell_volume 3292.5(12)
_computing_cell_refinement 'APEX2 v2012.4-0'
_computing_data_collection 'APEX2 v2012.4-0'
_computing_data_reduction 'SAINT (Bruker-AXS, 2011)'
_computing_molecular_graphics
;
ORTEP-3 (Farrugia, 2012)
Mercury (Macrae <i>et al.</i>, 2008)
;
_computing_publication_material
;
Platon(Speck, 2009)
XPac(Gelbrich & Hursthouse, 2005)
CLP(Gavezzotti, 2011)
;
_computing_structure_refinement 'SHELXL-2013 (Sheldrick, 2008b)'
_computing_structure_solution 'PATSEE (Egert & Sheldrick, 1985)'
_diffrn_ambient_temperature 120(2)
_diffrn_measured_fraction_theta_full 0.997
_diffrn_measured_fraction_theta_max 0.995
_diffrn_measurement_device_type 'Bruker APEX2'
_diffrn_measurement_method \w
_diffrn_radiation_type MoK\a
_diffrn_radiation_wavelength 0.71073
_diffrn_reflns_av_R_equivalents 0.0529
_diffrn_reflns_limit_h_max 19
_diffrn_reflns_limit_h_min -19
_diffrn_reflns_limit_k_max 12
_diffrn_reflns_limit_k_min -12
_diffrn_reflns_limit_l_max 27
_diffrn_reflns_limit_l_min -27
_diffrn_reflns_number 38760
_diffrn_reflns_theta_full 25.242
_diffrn_reflns_theta_max 26.408
_diffrn_reflns_theta_min 1.613
_exptl_absorpt_coefficient_mu 0.132
_exptl_absorpt_correction_T_max 0.7454
_exptl_absorpt_correction_T_min 0.6877
_exptl_absorpt_correction_type empirical
_exptl_absorpt_process_details 'SADABS (Sheldrick, 2008<i>a</i>)'
_exptl_crystal_colour colourless
_exptl_crystal_density_diffrn 1.446
_exptl_crystal_density_method 'not measured'
_exptl_crystal_description lath
_exptl_crystal_F_000 1534
_exptl_crystal_size_max 0.2
_exptl_crystal_size_mid 0.1
_exptl_crystal_size_min 0.05
_refine_diff_density_max 0.456
_refine_diff_density_min -0.342
_refine_ls_abs_structure_details
;
 Flack x determined using 4424 quotients [(I+)-(I-)]/[(I+)+(I-)]
 (Parsons and Flack (2004), Acta Cryst. A60, s61).
;
_refine_ls_abs_structure_Flack -0.5(4)
_refine_ls_extinction_method none
_refine_ls_goodness_of_fit_ref 1.120
_refine_ls_hydrogen_treatment mixed
_refine_ls_matrix_type full
_refine_ls_number_parameters 959
_refine_ls_number_reflns 13449
_refine_ls_number_restraints 564
_refine_ls_restrained_S_all 1.107
_refine_ls_R_factor_all 0.0737
_refine_ls_R_factor_gt 0.0562
_refine_ls_shift/su_max 0.000
_refine_ls_shift/su_mean 0.000
_refine_ls_structure_factor_coef Fsqd
_refine_ls_weighting_details 'w=1/[\s^2^(Fo^2^)+(0.0343P)^2^+4.2154P] where P=(Fo^2^+2Fc^2^)/3'
_refine_ls_weighting_scheme calc
_refine_ls_wR_factor_gt 0.1230
_refine_ls_wR_factor_ref 0.1297
_reflns_number_gt 11103
_reflns_number_total 13449
_reflns_threshold_expression 'I > 2\s(I)'
_cod_data_source_file ps5033sup1.cif
_cod_data_source_block I
_cod_database_code 2105864
_shelx_space_group_comment
;
The symmetry employed for this shelxl refinement is uniquely defined
by the following loop, which should always be used as a source of
symmetry information in preference to the above space-group names.
They are only intended as comments.
;
_shelxl_version_number 2.013

loop_
_space_group_symop_operation_xyz
'x, y, z'
'-x, y+1/2, -z'

loop_
_atom_site_type_symbol
_atom_site_label
_atom_site_fract_x
_atom_site_fract_y
_atom_site_fract_z
_atom_site_U_iso_or_equiv
_atom_site_adp_type
_atom_site_calc_flag
_atom_site_occupancy
_atom_site_disorder_assembly
_atom_site_disorder_group
C C1_1 0.2914(3) 0.5510(6) 0.3945(2) 0.0171(11) Uani d 1 . .
H H1_1 0.3010 0.5001 0.4339 0.021 Uiso calc 1 . .
C C2_1 0.2358(3) 0.4659(5) 0.3506(2) 0.0171(11) Uani d 1 . .
H H2_1 0.1776 0.4503 0.3691 0.021 Uiso calc 1 . .
O O2_1 0.2766(2) 0.3384(4) 0.33887(18) 0.0208(8) Uani d 1 . .
H H2O_1 0.2816 0.2947 0.3720 0.031 Uiso calc 1 . .
C C3_1 0.2269(3) 0.5442(5) 0.2911(2) 0.0159(11) Uani d 1 . .
H H3_1 0.2851 0.5544 0.2718 0.019 Uiso calc 1 . .
O O3_1 0.1718(2) 0.4707(4) 0.24990(16) 0.0177(8) Uani d 1 . .
H H3O_1 0.1667 0.5143 0.2167 0.026 Uiso calc 1 . .
C C4_1 0.1896(3) 0.6850(5) 0.3035(2) 0.0162(11) Uani d 1 . .
H H4_1 0.1278 0.6761 0.3161 0.019 Uiso calc 1 . .
O O4_1 0.1948(2) 0.7605(4) 0.24720(16) 0.0148(8) Uani d 1 . .
C C5_1 0.2393(4) 0.7622(5) 0.3531(2) 0.0193(12) Uani d 1 . .
H H5_1 0.2971 0.7891 0.3367 0.023 Uiso calc 1 . .
O O5_1 0.2506(2) 0.6771(4) 0.40650(16) 0.0209(9) Uani d 1 . .
C C6_1 0.1920(5) 0.8877(7) 0.3745(3) 0.0360(17) Uani d 1 . .
H H6A_1 0.2244 0.9309 0.4088 0.043 Uiso calc 0.91 A 1
H H6B_1 0.1882 0.9544 0.3403 0.043 Uiso calc 0.91 A 1
H H6A'_1 0.1930 0.9589 0.3421 0.043 Uiso calc 0.09 A 2
H H6B'_1 0.1311 0.8653 0.3838 0.043 Uiso calc 0.09 A 2
O O6_1 0.1069(3) 0.8532(6) 0.3949(2) 0.0440(14) Uani d 0.91 A 1
H H6O_1 0.1094 0.8206 0.4307 0.066 Uiso calc 0.91 A 1
O O6'_1 0.235(4) 0.935(8) 0.429(2) 0.08(2) Uiso d 0.09 A 2
H H6O'_1 0.2348 0.8735 0.4555 0.121 Uiso calc 0.09 A 2
C C1_2 0.6310(3) 0.5380(5) 0.4013(2) 0.0175(11) Uani d 1 . .
H H1_2 0.6858 0.5093 0.4220 0.021 Uiso calc 1 . .
C C2_2 0.5866(3) 0.4116(5) 0.3749(2) 0.0169(11) Uani d 1 . .
H H2_2 0.5772 0.3443 0.4089 0.020 Uiso calc 1 . .
O O2_2 0.6435(2) 0.3535(4) 0.33081(18) 0.0236(9) Uani d 1 . .
H H2O_2 0.6246 0.2769 0.3197 0.035 Uiso calc 1 . .
C C3_2 0.5000(3) 0.4503(5) 0.3477(2) 0.0163(11) Uani d 1 . .
H H3_2 0.5091 0.5092 0.3106 0.020 Uiso calc 1 . .
O O3_2 0.4561(2) 0.3279(4) 0.32960(18) 0.0213(9) Uani d 1 . .
H H3O_2 0.4078 0.3480 0.3144 0.032 Uiso calc 1 . .
C C4_2 0.4480(3) 0.5283(5) 0.3950(2) 0.0156(11) Uani d 1 . .
H H4_2 0.4326 0.4671 0.4302 0.019 Uiso calc 1 . .
O O4_2 0.3715(2) 0.5741(4) 0.36438(16) 0.0178(8) Uani d 1 . .
C C5_2 0.4979(3) 0.6517(5) 0.4184(2) 0.0180(11) Uani d 1 . .
H H5_2 0.5115 0.7129 0.3828 0.022 Uiso calc 1 . .
O O5_2 0.5776(2) 0.6033(4) 0.44532(16) 0.0180(8) Uani d 1 . .
C C6_2 0.4518(3) 0.7332(6) 0.4673(2) 0.0207(12) Uani d 1 . .
H H6A_2 0.4919 0.8022 0.4845 0.025 Uiso calc 1 . .
H H6B_2 0.4027 0.7822 0.4482 0.025 Uiso calc 1 . .
O O6_2 0.4205(3) 0.6495(4) 0.51625(18) 0.0265(9) Uani d 1 . .
H H6O_2 0.4622 0.6096 0.5333 0.040 Uiso calc 1 . .
C C1_3 0.8666(3) 0.8530(5) 0.3008(2) 0.0154(11) Uani d 1 . .
H H1_3 0.9239 0.8991 0.3049 0.018 Uiso calc 1 . .
C C2_3 0.8783(3) 0.6999(5) 0.3106(2) 0.0153(11) Uani d 1 . .
H H2_3 0.9028 0.6857 0.3529 0.018 Uiso calc 1 . .
O O2_3 0.9379(2) 0.6474(4) 0.26746(16) 0.0165(8) Uani d 1 . .
H H2O_3 0.9144 0.6433 0.2325 0.025 Uiso calc 1 . .
C C3_3 0.7912(3) 0.6303(5) 0.3081(2) 0.0168(11) Uani d 1 . .
H H3_3 0.7645 0.6431 0.2664 0.020 Uiso calc 1 . .
O O3_3 0.8039(2) 0.4889(4) 0.32005(18) 0.0193(8) Uani d 1 . .
H H3O_3 0.7570 0.4472 0.3156 0.029 Uiso calc 1 . .
C C4_3 0.7341(3) 0.6922(5) 0.3572(2) 0.0146(10) Uani d 1 . .
H H4_3 0.7597 0.6748 0.3988 0.017 Uiso calc 1 . .
O O4_3 0.6509(2) 0.6283(4) 0.35299(15) 0.0149(7) Uani d 1 . .
C C5_3 0.7249(3) 0.8452(5) 0.3470(2) 0.0185(11) Uani d 1 . .
H H5_3 0.6963 0.8624 0.3063 0.022 Uiso calc 1 . .
O O5_3 0.8102(2) 0.9041(4) 0.34694(16) 0.0160(8) Uani d 1 . .
C C6_3 0.6757(4) 0.9185(6) 0.3977(3) 0.0254(13) Uani d 1 . .
H H6A_3 0.6773 1.0180 0.3898 0.030 Uiso calc 1 . .
H H6B_3 0.6146 0.8891 0.3966 0.030 Uiso calc 1 . .
O O6_3 0.7106(3) 0.8919(4) 0.45758(18) 0.0291(10) Uani d 1 . .
H H6O_3 0.7621 0.9185 0.4590 0.044 Uiso calc 1 . .
C C1_4 0.8304(3) 1.2038(5) 0.1204(2) 0.0126(10) Uani d 1 . .
H H1_4 0.8473 1.2839 0.0945 0.015 Uiso calc 1 . .
C C2_4 0.8805(3) 1.0775(5) 0.0993(2) 0.0155(11) Uani d 1 . .
H H2_4 0.9437 1.0963 0.1035 0.019 Uiso calc 1 . .
O O2_4 0.8615(2) 1.0507(4) 0.03620(16) 0.0177(8) Uani d 1 . .
H H2O_4 0.9077 1.0473 0.0161 0.027 Uiso calc 1 . .
C C3_4 0.8580(3) 0.9540(5) 0.1388(2) 0.0142(11) Uani d 1 . .
H H3_4 0.7968 0.9263 0.1311 0.017 Uiso calc 1 . .
O O3_4 0.9148(2) 0.8483(4) 0.11934(16) 0.0168(8) Uani d 1 . .
H H3O_4 0.8960 0.7726 0.1316 0.025 Uiso calc 1 . .
C C4_4 0.8704(3) 0.9888(5) 0.2064(2) 0.0136(10) Uani d 1 . .
H H4_4 0.9336 0.9951 0.2155 0.016 Uiso calc 1 . .
O O4_4 0.8340(2) 0.8754(3) 0.24088(15) 0.0127(7) Uani d 1 . .
C C5_4 0.8265(3) 1.1245(5) 0.2248(2) 0.0142(10) Uani d 1 . .
H H5_4 0.7625 1.1118 0.2232 0.017 Uiso calc 1 . .
O O5_4 0.8501(2) 1.2308(3) 0.18219(16) 0.0137(8) Uani d 1 . .
C C6_4 0.8509(3) 1.1784(6) 0.2874(2) 0.0182(11) Uani d 1 . .
H H6A_4 0.8265 1.2710 0.2930 0.022 Uiso calc 1 . .
H H6B_4 0.8269 1.1183 0.3198 0.022 Uiso calc 1 . .
O O6_4 0.9440(2) 1.1839(4) 0.29309(16) 0.0172(8) Uani d 1 . .
H H6O_4 0.9594 1.2644 0.3007 0.026 Uiso calc 1 . .
C C1_5 0.5276(3) 1.3588(5) 0.0284(2) 0.0148(11) Uani d 1 . .
H H1_5 0.4964 1.4276 0.0025 0.018 Uiso calc 1 . .
C C2_5 0.5914(3) 1.2821(5) -0.0125(2) 0.0159(11) Uani d 1 . .
H H2_5 0.6283 1.3504 -0.0343 0.019 Uiso calc 1 . .
O O2_5 0.5429(2) 1.2076(4) -0.05759(16) 0.0187(8) Uani d 1 . .
H H2O_5 0.5768 1.1647 -0.0807 0.028 Uiso calc 1 . .
C C3_5 0.6492(3) 1.1907(5) 0.0261(2) 0.0142(10) Uani d 1 . .
H H3_5 0.6141 1.1155 0.0446 0.017 Uiso calc 1 . .
O O3_5 0.7124(2) 1.1338(4) -0.01505(15) 0.0160(8) Uani d 1 . .
H H3O_5 0.7548 1.1054 0.0054 0.024 Uiso calc 1 . .
C C4_5 0.6917(3) 1.2727(5) 0.0770(2) 0.0138(10) Uani d 1 . .
H H4_5 0.7308 1.3432 0.0588 0.017 Uiso calc 1 . .
O O4_5 0.7409(2) 1.1780(4) 0.11309(15) 0.0133(7) Uani d 1 . .
C C5_5 0.6223(3) 1.3417(5) 0.1160(2) 0.0149(11) Uani d 1 . .
H H5_5 0.5844 1.2708 0.1350 0.018 Uiso calc 1 . .
O O5_5 0.5718(2) 1.4282(4) 0.07601(15) 0.0130(7) Uani d 1 . .
C C6_5 0.6580(3) 1.4338(5) 0.1656(2) 0.0158(11) Uani d 1 . .
H H6A_5 0.6095 1.4777 0.1876 0.019 Uiso calc 1 . .
H H6B_5 0.6902 1.3776 0.1959 0.019 Uiso calc 1 . .
O O6_5 0.7136(2) 1.5367(4) 0.14231(17) 0.0195(8) Uani d 1 . .
H H6O_5 0.6862 1.5864 0.1175 0.029 Uiso calc 1 . .
C C1_6 0.2080(3) 1.2140(5) 0.0826(2) 0.0148(11) Uani d 1 . .
H H1_6 0.1441 1.2268 0.0855 0.018 Uiso calc 1 . .
C C2_6 0.2350(3) 1.2099(5) 0.0148(2) 0.0147(11) Uani d 1 . .
H H2_6 0.2169 1.2974 -0.0051 0.018 Uiso calc 1 . .
O O2_6 0.1912(2) 1.1012(4) -0.01495(17) 0.0205(8) Uani d 1 . .
H H2O_6 0.1922 1.0317 0.0078 0.031 Uiso calc 1 . .
C C3_6 0.3329(3) 1.1983(5) 0.0105(2) 0.0124(10) Uani d 1 . .
H H3_6 0.3506 1.1052 0.0246 0.015 Uiso calc 1 . .
O O3_6 0.3576(2) 1.2147(4) -0.05249(15) 0.0158(8) Uani d 1 . .
H H3O_6 0.4116 1.2185 -0.0549 0.024 Uiso calc 1 . .
C C4_6 0.3777(3) 1.3042(5) 0.0509(2) 0.0137(11) Uani d 1 . .
H H4_6 0.3711 1.3969 0.0322 0.016 Uiso calc 1 . .
O O4_6 0.4673(2) 1.2663(3) 0.05196(16) 0.0135(7) Uani d 1 . .
C C5_6 0.3428(3) 1.3045(5) 0.1163(2) 0.0153(11) Uani d 1 . .
H H5_6 0.3566 1.2147 0.1360 0.018 Uiso calc 1 . .
O O5_6 0.2508(2) 1.3211(4) 0.11482(16) 0.0156(8) Uani d 1 . .
C C6_6 0.3773(3) 1.4190(5) 0.1577(2) 0.0179(11) Uani d 1 . .
H H6A_6 0.3536 1.4073 0.1997 0.021 Uiso calc 1 . .
H H6B_6 0.4408 1.4113 0.1605 0.021 Uiso calc 1 . .
O O6_6 0.3554(2) 1.5515(4) 0.13570(17) 0.0176(8) Uani d 1 . .
H H6O_6 0.3025 1.5543 0.1274 0.026 Uiso calc 1 . .
C C1_7 0.1158(3) 0.7908(5) 0.2177(2) 0.0142(11) Uani d 1 . .
H H1_7 0.0694 0.7317 0.2354 0.017 Uiso calc 1 . .
C C2_7 0.1246(3) 0.7604(5) 0.1495(2) 0.0140(11) Uani d 1 . .
H H2_7 0.0667 0.7698 0.1294 0.017 Uiso calc 1 . .
O O2_7 0.1550(2) 0.6237(4) 0.14060(16) 0.0159(8) Uani d 1 . .
H H2O_7 0.1152 0.5758 0.1256 0.024 Uiso calc 1 . .
C C3_7 0.1872(3) 0.8587(5) 0.1186(2) 0.0139(10) Uani d 1 . .
H H3_7 0.2471 0.8399 0.1335 0.017 Uiso calc 1 . .
O O3_7 0.1842(3) 0.8447(4) 0.05312(16) 0.0232(9) Uani d 1 . .
H H3O_7 0.2166 0.7804 0.0423 0.035 Uiso calc 1 . .
C C4_7 0.1630(3) 1.0041(5) 0.1341(2) 0.0132(11) Uani d 1 . .
H H4_7 0.1066 1.0280 0.1144 0.016 Uiso calc 1 . .
O O4_7 0.2312(2) 1.0884(4) 0.10891(16) 0.0152(8) Uani d 1 . .
C C5_7 0.1574(3) 1.0235(5) 0.2036(2) 0.0131(11) Uani d 1 . .
H H5_7 0.2148 1.0018 0.2224 0.016 Uiso calc 1 . .
O O5_7 0.0942(2) 0.9302(4) 0.22759(16) 0.0144(8) Uani d 1 . .
C C6_7 0.1312(3) 1.1656(5) 0.2227(2) 0.0152(11) Uani d 1 . .
H H6A_7 0.1221 1.1674 0.2679 0.018 Uiso calc 1 . .
H H6B_7 0.1785 1.2299 0.2130 0.018 Uiso calc 1 . .
O O6_7 0.0539(2) 1.2099(4) 0.19229(16) 0.0167(8) Uani d 1 . .
H H6O_7 0.0121 1.2041 0.2168 0.025 Uiso calc 1 . .
O O1_8 0.6031(3) 1.1332(5) 0.2611(2) 0.0385(12) Uani d 1 . .
C C4_8 0.5954(5) 0.9125(9) 0.1786(4) 0.051(2) Uani d 1 . .
H H4A_8 0.6324 0.9923 0.1720 0.076 Uiso calc 1 . .
H H4B_8 0.5615 0.8946 0.1413 0.076 Uiso calc 1 . .
H H4C_8 0.6314 0.8328 0.1880 0.076 Uiso calc 1 . .
C C2_8 0.5478(8) 1.0468(13) 0.2646(6) 0.028(3) Uiso d 0.56(2) B 1
H H2_8 0.5062 1.0577 0.2963 0.033 Uiso calc 0.56(2) B 1
N N3_8 0.5391(6) 0.9380(11) 0.2285(5) 0.023(3) Uiso d 0.56(2) B 1
C C5_8 0.4737(10) 0.8356(18) 0.2385(8) 0.060(5) Uiso d 0.56(2) B 1
H H5A_8 0.4581 0.8337 0.2823 0.090 Uiso calc 0.56(2) B 1
H H5B_8 0.4960 0.7460 0.2263 0.090 Uiso calc 0.56(2) B 1
H H5C_8 0.4225 0.8575 0.2138 0.090 Uiso calc 0.56(2) B 1
C C2'_8 0.5341(10) 1.0773(17) 0.2507(8) 0.031(4) Uiso d 0.44(2) B 2
H H2'_8 0.4849 1.1108 0.2720 0.037 Uiso calc 0.44(2) B 2
N N3'_8 0.5223(9) 0.9732(16) 0.2120(7) 0.035(4) Uiso d 0.44(2) B 2
C C5'_8 0.4385(13) 0.909(3) 0.2036(12) 0.078(8) Uiso d 0.44(2) B 2
H H5A'_8 0.4055 0.9156 0.2420 0.117 Uiso calc 0.44(2) B 2
H H5B'_8 0.4463 0.8131 0.1925 0.117 Uiso calc 0.44(2) B 2
H H5C'_8 0.4071 0.9562 0.1705 0.117 Uiso calc 0.44(2) B 2
O O1_9 1.0180(2) 1.4288(4) 0.31150(18) 0.0203(8) Uani d 1 . .
H H1A_9 1.067(2) 1.441(7) 0.296(3) 0.030 Uiso d 1 . .
H H1B_9 0.977(3) 1.481(6) 0.300(3) 0.030 Uiso d 1 . .
O O2_9 0.8830(3) 0.5869(4) 0.15551(18) 0.0208(8) Uani d 1 . .
H H2A_9 0.912(3) 0.515(4) 0.147(3) 0.031 Uiso d 1 . .
H H2B_9 0.831(2) 0.575(6) 0.141(3) 0.031 Uiso d 1 . .
O O3_9 0.2792(3) 1.1962(5) 0.4501(2) 0.0329(10) Uani d 1 . .
H H3A_9 0.291(4) 1.269(5) 0.474(3) 0.049 Uiso d 1 . .
H H3B_9 0.230(3) 1.164(7) 0.467(3) 0.049 Uiso d 1 . .
O O4_9 0.5556(3) 0.5938(5) 0.5934(2) 0.0348(11) Uani d 1 . .
H H4A_9 0.566(4) 0.663(5) 0.616(3) 0.052 Uiso d 1 . .
H H4B_9 0.600(3) 0.547(7) 0.584(4) 0.052 Uiso d 1 . .
O O5_9 -0.0046(3) 1.0618(5) 0.3978(2) 0.0355(11) Uani d 1 . .
H H5A_9 -0.011(5) 1.120(6) 0.367(3) 0.053 Uiso d 1 . .
H H5B_9 0.047(3) 1.029(8) 0.393(3) 0.053 Uiso d 1 . .
O O6_9 0.0246(3) 1.4399(4) 0.1227(2) 0.0310(10) Uani d 1 . .
H H6A_9 0.033(5) 1.364(5) 0.143(3) 0.047 Uiso d 1 . .
H H6B_9 0.010(5) 1.422(7) 0.0842(16) 0.047 Uiso d 1 . .
O O7_9 0.1080(7) 0.7763(11) 0.5117(5) 0.044(3) Uani d 0.5 . .
H H7A_9 0.085(9) 0.854(7) 0.522(8) 0.066 Uiso d 0.5 . .
H H7B_9 0.070(7) 0.714(10) 0.518(8) 0.066 Uiso d 0.5 . .
O O8_9 0.7410(8) 1.2340(13) 0.4380(5) 0.042(3) Uani d 0.6 C 1
H H8B_9 0.719(7) 1.284(12) 0.409(5) 0.062 Uiso d 0.6 C 1
O O8'_9 0.7479(14) 1.241(2) 0.4696(8) 0.059(6) Uani d 0.4 C 2
H H8B'_9 0.801(3) 1.217(18) 0.462(12) 0.088 Uiso d 0.4 C 2
H H8A_9 0.708(5) 1.179(7) 0.457(3) 0.088 Uiso d 1 . .
O O9_9 0.8819(5) 0.9360(10) 0.4827(4) 0.0447(18) Uiso d 0.7 D 1
H H9B_9 0.873(8) 0.850(4) 0.476(5) 0.067 Uiso d 0.7 D 1
O O9'_9 0.8699(11) 1.009(2) 0.4848(8) 0.037(4) Uiso d 0.3 D 2
H H9B'_9 0.848(13) 1.086(14) 0.470(7) 0.055 Uiso d 0.3 D 2
H H9A_9 0.906(4) 0.984(5) 0.455(2) 0.055 Uiso d 1 . .
O O10_9 0.9989(5) 1.1793(8) -0.0147(4) 0.0252(18) Uani d 0.5 E 1
O O10'_9 1.0147(5) 0.9705(9) -0.0094(4) 0.0234(18) Uani d 0.5 E 2
O O10"_9 0.9979(5) 0.8178(9) -0.0003(4) 0.0254(18) Uani d 0.5 E 3
O O11_9 0.1385(9) 0.9218(15) 0.5656(6) 0.055(4) Uiso d 0.4 F 1
O O11'_9 0.1326(15) 1.067(3) 0.5122(10) 0.071(6) Uiso d 0.3 F 2
O O11"_9 0.1134(5) 1.1523(10) 0.4931(4) 0.059(2) Uiso d 0.7 F 3
O O12_9 0.0310(11) 0.3404(19) 0.4324(8) 0.044(4) Uani d 0.3 G 1
O O12'_9 -0.0092(8) 0.4781(16) 0.4368(5) 0.067(4) Uani d 0.5 G 2
O O12"_9 0.0350(9) 0.5893(16) 0.4268(6) 0.030(3) Uani d 0.3 G 3

loop_
_atom_site_aniso_label
_atom_site_aniso_U_11
_atom_site_aniso_U_22
_atom_site_aniso_U_33
_atom_site_aniso_U_12
_atom_site_aniso_U_13
_atom_site_aniso_U_23
C1_1 0.014(3) 0.021(3) 0.017(3) -0.001(2) 0.001(2) 0.004(2)
C2_1 0.018(3) 0.017(3) 0.016(3) 0.002(2) 0.000(2) 0.002(2)
O2_1 0.023(2) 0.0126(19) 0.027(2) 0.0017(16) -0.0031(16) 0.0056(16)
C3_1 0.012(3) 0.016(3) 0.020(3) 0.000(2) 0.002(2) 0.001(2)
O3_1 0.025(2) 0.0116(19) 0.0167(19) -0.0027(16) -0.0036(15) 0.0007(15)
C4_1 0.015(3) 0.019(3) 0.014(3) 0.000(2) 0.000(2) 0.002(2)
O4_1 0.0118(18) 0.0140(18) 0.0185(19) -0.0017(15) 0.0003(14) 0.0005(15)
C5_1 0.022(3) 0.017(3) 0.019(3) 0.000(2) -0.004(2) -0.001(2)
O5_1 0.025(2) 0.022(2) 0.0154(19) 0.0081(17) -0.0031(15) -0.0021(16)
C6_1 0.052(4) 0.028(4) 0.028(3) 0.016(3) -0.013(3) -0.010(3)
O6_1 0.043(3) 0.063(4) 0.026(3) 0.029(3) 0.005(2) -0.005(3)
C1_2 0.016(3) 0.021(3) 0.016(3) 0.002(2) 0.003(2) 0.005(2)
C2_2 0.014(3) 0.015(3) 0.021(3) 0.000(2) 0.005(2) 0.003(2)
O2_2 0.019(2) 0.016(2) 0.036(2) 0.0009(17) 0.0059(17) -0.0082(18)
C3_2 0.019(3) 0.012(3) 0.018(3) -0.001(2) -0.001(2) 0.003(2)
O3_2 0.0175(19) 0.019(2) 0.027(2) 0.0002(16) -0.0012(16) -0.0058(17)
C4_2 0.014(3) 0.014(3) 0.018(3) 0.000(2) 0.001(2) 0.002(2)
O4_2 0.0147(18) 0.021(2) 0.0174(18) -0.0004(16) 0.0015(14) 0.0036(16)
C5_2 0.016(3) 0.021(3) 0.018(3) 0.001(2) 0.005(2) -0.003(2)
O5_2 0.0134(18) 0.025(2) 0.0160(18) 0.0000(16) 0.0026(14) -0.0015(16)
C6_2 0.016(3) 0.025(3) 0.021(3) -0.004(2) 0.006(2) -0.007(2)
O6_2 0.027(2) 0.032(2) 0.021(2) -0.0064(19) 0.0076(17) -0.0066(18)
C1_3 0.016(3) 0.018(3) 0.013(3) -0.001(2) -0.003(2) -0.001(2)
C2_3 0.014(3) 0.016(3) 0.015(3) 0.000(2) 0.001(2) -0.001(2)
O2_3 0.0153(18) 0.019(2) 0.0154(18) 0.0041(15) 0.0019(14) -0.0009(15)
C3_3 0.019(3) 0.012(3) 0.019(3) -0.004(2) 0.002(2) -0.001(2)
O3_3 0.0161(19) 0.0101(18) 0.032(2) -0.0007(16) 0.0056(16) 0.0023(17)
C4_3 0.012(2) 0.017(3) 0.015(2) -0.004(2) 0.0032(19) 0.001(2)
O4_3 0.0135(17) 0.0156(19) 0.0156(18) -0.0003(15) 0.0007(14) 0.0013(15)
C5_3 0.022(3) 0.014(3) 0.019(3) 0.000(2) 0.003(2) -0.001(2)
O5_3 0.022(2) 0.0133(19) 0.0129(18) -0.0046(15) 0.0029(15) -0.0037(14)
C6_3 0.027(3) 0.019(3) 0.031(3) 0.004(3) 0.009(3) -0.003(3)
O6_3 0.038(3) 0.025(2) 0.024(2) -0.0039(19) 0.0104(18) -0.0093(18)
C1_4 0.012(2) 0.011(2) 0.014(2) 0.000(2) -0.0005(19) 0.002(2)
C2_4 0.013(3) 0.020(3) 0.013(2) 0.002(2) 0.002(2) 0.001(2)
O2_4 0.0142(18) 0.023(2) 0.0156(18) 0.0048(16) 0.0004(14) 0.0012(16)
C3_4 0.012(2) 0.014(3) 0.017(3) 0.003(2) 0.002(2) -0.002(2)
O3_4 0.0193(19) 0.0120(19) 0.0193(19) 0.0071(15) 0.0021(15) -0.0005(15)
C4_4 0.015(3) 0.012(2) 0.014(3) -0.001(2) -0.002(2) 0.003(2)
O4_4 0.0161(18) 0.0087(17) 0.0132(18) -0.0024(14) -0.0010(14) -0.0007(14)
C5_4 0.015(3) 0.010(2) 0.018(3) 0.000(2) 0.000(2) 0.005(2)
O5_4 0.0152(18) 0.0101(18) 0.0158(18) -0.0009(14) -0.0024(14) 0.0013(14)
C6_4 0.016(3) 0.013(3) 0.025(3) 0.001(2) 0.005(2) -0.004(2)
O6_4 0.0171(18) 0.0141(19) 0.0204(19) -0.0016(15) -0.0023(15) -0.0031(16)
C1_5 0.015(3) 0.013(3) 0.016(3) 0.001(2) 0.000(2) -0.001(2)
C2_5 0.015(3) 0.016(3) 0.017(3) 0.001(2) -0.001(2) 0.002(2)
O2_5 0.0128(18) 0.024(2) 0.0193(19) 0.0033(16) -0.0029(14) -0.0072(17)
C3_5 0.012(2) 0.012(3) 0.018(3) -0.002(2) 0.0036(19) -0.003(2)
O3_5 0.0137(18) 0.0192(19) 0.0150(18) 0.0055(16) 0.0011(14) -0.0012(15)
C4_5 0.015(3) 0.012(3) 0.014(3) 0.000(2) 0.000(2) 0.002(2)
O4_5 0.0118(17) 0.0114(18) 0.0166(18) -0.0003(14) -0.0009(13) 0.0037(14)
C5_5 0.012(2) 0.015(3) 0.017(3) 0.001(2) 0.003(2) 0.001(2)
O5_5 0.0125(17) 0.0091(17) 0.0173(18) 0.0013(14) -0.0031(14) -0.0005(14)
C6_5 0.015(3) 0.017(3) 0.015(3) 0.001(2) 0.002(2) 0.001(2)
O6_5 0.024(2) 0.015(2) 0.019(2) -0.0014(16) -0.0070(16) 0.0001(16)
C1_6 0.014(2) 0.012(3) 0.018(3) -0.001(2) 0.001(2) -0.001(2)
C2_6 0.015(3) 0.013(3) 0.017(3) 0.001(2) 0.002(2) 0.001(2)
O2_6 0.020(2) 0.022(2) 0.0201(19) -0.0085(17) 0.0025(15) -0.0040(16)
C3_6 0.016(3) 0.009(2) 0.012(2) -0.003(2) 0.0006(19) 0.002(2)
O3_6 0.0138(18) 0.020(2) 0.0140(18) -0.0025(15) 0.0031(14) 0.0023(15)
C4_6 0.012(2) 0.010(3) 0.019(3) 0.000(2) 0.001(2) 0.001(2)
O4_6 0.0123(18) 0.0099(17) 0.0184(18) 0.0015(14) -0.0007(14) 0.0023(15)
C5_6 0.014(3) 0.016(3) 0.016(3) 0.000(2) -0.003(2) 0.003(2)
O5_6 0.0136(18) 0.0136(19) 0.0196(19) 0.0013(15) 0.0011(14) -0.0017(15)
C6_6 0.020(3) 0.015(3) 0.018(3) 0.003(2) 0.003(2) 0.001(2)
O6_6 0.0145(19) 0.0132(19) 0.025(2) -0.0045(15) 0.0007(15) 0.0023(16)
C1_7 0.014(3) 0.011(3) 0.017(3) 0.000(2) 0.000(2) 0.003(2)
C2_7 0.015(3) 0.011(2) 0.016(3) -0.002(2) -0.002(2) -0.003(2)
O2_7 0.0193(19) 0.0093(17) 0.0190(19) -0.0014(15) -0.0022(15) -0.0010(15)
C3_7 0.016(3) 0.015(3) 0.011(2) 0.000(2) 0.004(2) 0.002(2)
O3_7 0.045(3) 0.014(2) 0.0111(18) 0.0013(18) 0.0082(17) -0.0007(16)
C4_7 0.011(2) 0.010(3) 0.019(3) -0.003(2) 0.002(2) 0.000(2)
O4_7 0.0132(18) 0.0103(18) 0.0223(19) -0.0018(14) 0.0052(15) 0.0024(15)
C5_7 0.010(2) 0.015(3) 0.014(3) 0.000(2) 0.0005(19) 0.003(2)
O5_7 0.0150(18) 0.0100(17) 0.0181(19) -0.0016(15) 0.0039(15) 0.0011(15)
C6_7 0.015(3) 0.015(3) 0.016(3) -0.002(2) -0.001(2) 0.000(2)
O6_7 0.0150(18) 0.0170(19) 0.0180(19) 0.0013(16) 0.0000(14) 0.0024(16)
O1_8 0.031(2) 0.037(3) 0.048(3) -0.006(2) 0.009(2) -0.024(2)
C4_8 0.044(4) 0.055(5) 0.053(5) -0.010(4) 0.007(4) -0.031(4)
O1_9 0.017(2) 0.019(2) 0.026(2) 0.0029(17) -0.0014(16) 0.0022(17)
O2_9 0.019(2) 0.016(2) 0.027(2) 0.0029(16) -0.0020(17) -0.0035(17)
O3_9 0.039(3) 0.026(2) 0.034(3) -0.002(2) -0.001(2) 0.002(2)
O4_9 0.035(3) 0.036(3) 0.034(3) 0.003(2) 0.000(2) -0.011(2)
O5_9 0.032(3) 0.041(3) 0.034(3) 0.011(2) -0.003(2) 0.003(2)
O6_9 0.020(2) 0.020(2) 0.053(3) 0.0037(18) -0.006(2) 0.010(2)
O7_9 0.055(7) 0.044(6) 0.033(5) 0.024(5) -0.012(5) 0.004(5)
O8_9 0.044(6) 0.046(6) 0.034(6) -0.003(4) 0.016(6) 0.000(6)
O8'_9 0.065(12) 0.073(12) 0.038(10) -0.010(9) 0.018(10) -0.015(11)
O10_9 0.025(4) 0.021(4) 0.029(4) 0.005(3) 0.004(3) 0.007(4)
O10'_9 0.015(4) 0.036(5) 0.019(4) -0.004(4) 0.002(3) -0.001(4)
O10"_9 0.022(4) 0.036(5) 0.018(4) 0.011(4) 0.000(3) 0.001(4)
O12_9 0.039(9) 0.049(11) 0.042(9) -0.006(8) -0.002(7) -0.007(8)
O12'_9 0.060(7) 0.103(11) 0.037(6) 0.019(8) -0.017(5) -0.005(7)
O12"_9 0.030(8) 0.037(9) 0.024(7) 0.002(7) 0.000(6) -0.004(7)

loop_
_atom_type_symbol
_atom_type_description
_atom_type_scat_dispersion_real
_atom_type_scat_dispersion_imag
_atom_type_scat_source
C C 0.0033 0.0016 'International Tables Vol C Tables 4.2.6.8 and 6.1.1.4'
H H 0.0000 0.0000 'International Tables Vol C Tables 4.2.6.8 and 6.1.1.4'
N N 0.0061 0.0033 'International Tables Vol C Tables 4.2.6.8 and 6.1.1.4'
O O 0.0106 0.0060 'International Tables Vol C Tables 4.2.6.8 and 6.1.1.4'

loop_
_geom_angle_atom_site_label_1
_geom_angle_atom_site_label_2
_geom_angle_atom_site_label_3
_geom_angle
O5_1 C1_1 O4_2 109.7(4)
O5_1 C1_1 C2_1 109.9(4)
O4_2 C1_1 C2_1 107.0(4)
O5_1 C1_1 H1_1 110.1
O4_2 C1_1 H1_1 110.1
C2_1 C1_1 H1_1 110.1
O2_1 C2_1 C3_1 109.5(4)
O2_1 C2_1 C1_1 109.8(4)
C3_1 C2_1 C1_1 107.8(4)
O2_1 C2_1 H2_1 109.9
C3_1 C2_1 H2_1 109.9
C1_1 C2_1 H2_1 109.9
C2_1 O2_1 H2O_1 109.5
O3_1 C3_1 C2_1 109.4(4)
O3_1 C3_1 C4_1 110.0(4)
C2_1 C3_1 C4_1 110.1(4)
O3_1 C3_1 H3_1 109.1
C2_1 C3_1 H3_1 109.1
C4_1 C3_1 H3_1 109.1
C3_1 O3_1 H3O_1 109.5
O4_1 C4_1 C3_1 107.2(4)
O4_1 C4_1 C5_1 108.4(4)
C3_1 C4_1 C5_1 112.6(4)
O4_1 C4_1 H4_1 109.5
C3_1 C4_1 H4_1 109.5
C5_1 C4_1 H4_1 109.5
C1_7 O4_1 C4_1 116.4(4)
O5_1 C5_1 C6_1 106.4(4)
O5_1 C5_1 C4_1 110.0(4)
C6_1 C5_1 C4_1 112.2(5)
O5_1 C5_1 H5_1 109.4
C6_1 C5_1 H5_1 109.4
C4_1 C5_1 H5_1 109.4
C1_1 O5_1 C5_1 114.3(4)
O6'_1 C6_1 C5_1 107(3)
O6_1 C6_1 C5_1 110.6(5)
O6_1 C6_1 H6A_1 109.5
C5_1 C6_1 H6A_1 109.5
O6_1 C6_1 H6B_1 109.5
C5_1 C6_1 H6B_1 109.5
H6A_1 C6_1 H6B_1 108.1
O6'_1 C6_1 H6A'_1 110.3
C5_1 C6_1 H6A'_1 110.3
O6'_1 C6_1 H6B'_1 110.3
C5_1 C6_1 H6B'_1 110.3
H6A'_1 C6_1 H6B'_1 108.5
C6_1 O6_1 H6O_1 109.5
C6_1 O6'_1 H6O'_1 109.5
O4_3 C1_2 O5_2 110.3(4)
O4_3 C1_2 C2_2 109.2(4)
O5_2 C1_2 C2_2 110.9(4)
O4_3 C1_2 H1_2 108.8
O5_2 C1_2 H1_2 108.8
C2_2 C1_2 H1_2 108.8
O2_2 C2_2 C3_2 112.9(4)
O2_2 C2_2 C1_2 107.3(4)
C3_2 C2_2 C1_2 110.0(4)
O2_2 C2_2 H2_2 108.8
C3_2 C2_2 H2_2 108.8
C1_2 C2_2 H2_2 108.8
C2_2 O2_2 H2O_2 109.5
O3_2 C3_2 C2_2 108.5(4)
O3_2 C3_2 C4_2 110.8(4)
C2_2 C3_2 C4_2 109.6(4)
O3_2 C3_2 H3_2 109.3
C2_2 C3_2 H3_2 109.3
C4_2 C3_2 H3_2 109.3
C3_2 O3_2 H3O_2 109.5
O4_2 C4_2 C3_2 106.6(4)
O4_2 C4_2 C5_2 109.1(4)
C3_2 C4_2 C5_2 110.8(4)
O4_2 C4_2 H4_2 110.1
C3_2 C4_2 H4_2 110.1
C5_2 C4_2 H4_2 110.1
C1_1 O4_2 C4_2 117.5(4)
O5_2 C5_2 C6_2 107.2(4)
O5_2 C5_2 C4_2 108.0(4)
C6_2 C5_2 C4_2 114.4(4)
O5_2 C5_2 H5_2 109.0
C6_2 C5_2 H5_2 109.0
C4_2 C5_2 H5_2 109.0
C1_2 O5_2 C5_2 112.1(4)
O6_2 C6_2 C5_2 112.4(5)
O6_2 C6_2 H6A_2 109.1
C5_2 C6_2 H6A_2 109.1
O6_2 C6_2 H6B_2 109.1
C5_2 C6_2 H6B_2 109.1
H6A_2 C6_2 H6B_2 107.8
C6_2 O6_2 H6O_2 109.5
O4_4 C1_3 O5_3 112.0(4)
O4_4 C1_3 C2_3 108.9(4)
O5_3 C1_3 C2_3 108.7(4)
O4_4 C1_3 H1_3 109.1
O5_3 C1_3 H1_3 109.1
C2_3 C1_3 H1_3 109.1
O2_3 C2_3 C3_3 113.3(4)
O2_3 C2_3 C1_3 110.0(4)
C3_3 C2_3 C1_3 109.4(4)
O2_3 C2_3 H2_3 108.0
C3_3 C2_3 H2_3 108.0
C1_3 C2_3 H2_3 108.0
C2_3 O2_3 H2O_3 109.5
O3_3 C3_3 C4_3 110.0(4)
O3_3 C3_3 C2_3 107.9(4)
C4_3 C3_3 C2_3 108.4(4)
O3_3 C3_3 H3_3 110.1
C4_3 C3_3 H3_3 110.1
C2_3 C3_3 H3_3 110.1
C3_3 O3_3 H3O_3 109.5
O4_3 C4_3 C3_3 107.9(4)
O4_3 C4_3 C5_3 109.6(4)
C3_3 C4_3 C5_3 110.3(4)
O4_3 C4_3 H4_3 109.7
C3_3 C4_3 H4_3 109.7
C5_3 C4_3 H4_3 109.7
C1_2 O4_3 C4_3 115.2(4)
O5_3 C5_3 C6_3 105.8(4)
O5_3 C5_3 C4_3 107.9(4)
C6_3 C5_3 C4_3 114.0(4)
O5_3 C5_3 H5_3 109.7
C6_3 C5_3 H5_3 109.7
C4_3 C5_3 H5_3 109.7
C1_3 O5_3 C5_3 115.2(4)
O6_3 C6_3 C5_3 112.5(5)
O6_3 C6_3 H6A_3 109.1
C5_3 C6_3 H6A_3 109.1
O6_3 C6_3 H6B_3 109.1
C5_3 C6_3 H6B_3 109.1
H6A_3 C6_3 H6B_3 107.8
C6_3 O6_3 H6O_3 109.5
O5_4 C1_4 O4_5 110.6(4)
O5_4 C1_4 C2_4 109.3(4)
O4_5 C1_4 C2_4 108.6(4)
O5_4 C1_4 H1_4 109.5
O4_5 C1_4 H1_4 109.5
C2_4 C1_4 H1_4 109.5
O2_4 C2_4 C3_4 110.4(4)
O2_4 C2_4 C1_4 109.4(4)
C3_4 C2_4 C1_4 110.9(4)
O2_4 C2_4 H2_4 108.7
C3_4 C2_4 H2_4 108.7
C1_4 C2_4 H2_4 108.7
C2_4 O2_4 H2O_4 109.5
O3_4 C3_4 C4_4 111.9(4)
O3_4 C3_4 C2_4 105.5(4)
C4_4 C3_4 C2_4 109.7(4)
O3_4 C3_4 H3_4 109.9
C4_4 C3_4 H3_4 109.9
C2_4 C3_4 H3_4 109.9
C3_4 O3_4 H3O_4 109.5
O4_4 C4_4 C3_4 106.1(4)
O4_4 C4_4 C5_4 110.6(4)
C3_4 C4_4 C5_4 112.8(4)
O4_4 C4_4 H4_4 109.1
C3_4 C4_4 H4_4 109.1
C5_4 C4_4 H4_4 109.1
C1_3 O4_4 C4_4 117.0(4)
O5_4 C5_4 C6_4 105.1(4)
O5_4 C5_4 C4_4 110.1(4)
C6_4 C5_4 C4_4 115.1(4)
O5_4 C5_4 H5_4 108.8
C6_4 C5_4 H5_4 108.8
C4_4 C5_4 H5_4 108.8
C1_4 O5_4 C5_4 115.0(4)
O6_4 C6_4 C5_4 109.8(4)
O6_4 C6_4 H6A_4 109.7
C5_4 C6_4 H6A_4 109.7
O6_4 C6_4 H6B_4 109.7
C5_4 C6_4 H6B_4 109.7
H6A_4 C6_4 H6B_4 108.2
C6_4 O6_4 H6O_4 109.5
O4_6 C1_5 O5_5 111.5(4)
O4_6 C1_5 C2_5 109.1(4)
O5_5 C1_5 C2_5 110.3(4)
O4_6 C1_5 H1_5 108.6
O5_5 C1_5 H1_5 108.6
C2_5 C1_5 H1_5 108.6
O2_5 C2_5 C3_5 112.6(4)
O2_5 C2_5 C1_5 107.9(4)
C3_5 C2_5 C1_5 110.6(4)
O2_5 C2_5 H2_5 108.5
C3_5 C2_5 H2_5 108.5
C1_5 C2_5 H2_5 108.5
C2_5 O2_5 H2O_5 109.5
O3_5 C3_5 C4_5 111.3(4)
O3_5 C3_5 C2_5 106.7(4)
C4_5 C3_5 C2_5 110.2(4)
O3_5 C3_5 H3_5 109.5
C4_5 C3_5 H3_5 109.5
C2_5 C3_5 H3_5 109.5
C3_5 O3_5 H3O_5 109.5
O4_5 C4_5 C3_5 106.6(4)
O4_5 C4_5 C5_5 111.1(4)
C3_5 C4_5 C5_5 109.4(4)
O4_5 C4_5 H4_5 109.9
C3_5 C4_5 H4_5 109.9
C5_5 C4_5 H4_5 109.9
C1_4 O4_5 C4_5 117.8(4)
O5_5 C5_5 C6_5 106.0(4)
O5_5 C5_5 C4_5 108.1(4)
C6_5 C5_5 C4_5 113.7(4)
O5_5 C5_5 H5_5 109.6
C6_5 C5_5 H5_5 109.6
C4_5 C5_5 H5_5 109.6
C1_5 O5_5 C5_5 114.8(4)
O6_5 C6_5 C5_5 113.1(4)
O6_5 C6_5 H6A_5 109.0
C5_5 C6_5 H6A_5 109.0
O6_5 C6_5 H6B_5 109.0
C5_5 C6_5 H6B_5 109.0
H6A_5 C6_5 H6B_5 107.8
C6_5 O6_5 H6O_5 109.5
O4_7 C1_6 O5_6 109.1(4)
O4_7 C1_6 C2_6 107.3(4)
O5_6 C1_6 C2_6 111.3(4)
O4_7 C1_6 H1_6 109.7
O5_6 C1_6 H1_6 109.7
C2_6 C1_6 H1_6 109.7
O2_6 C2_6 C3_6 113.1(4)
O2_6 C2_6 C1_6 109.0(4)
C3_6 C2_6 C1_6 109.5(4)
O2_6 C2_6 H2_6 108.4
C3_6 C2_6 H2_6 108.4
C1_6 C2_6 H2_6 108.4
C2_6 O2_6 H2O_6 109.5
O3_6 C3_6 C4_6 110.5(4)
O3_6 C3_6 C2_6 108.5(4)
C4_6 C3_6 C2_6 111.6(4)
O3_6 C3_6 H3_6 108.7
C4_6 C3_6 H3_6 108.7
C2_6 C3_6 H3_6 108.7
C3_6 O3_6 H3O_6 109.5
O4_6 C4_6 C5_6 109.3(4)
O4_6 C4_6 C3_6 105.8(4)
C5_6 C4_6 C3_6 112.0(4)
O4_6 C4_6 H4_6 109.9
C5_6 C4_6 H4_6 109.9
C3_6 C4_6 H4_6 109.9
C1_5 O4_6 C4_6 118.2(4)
O5_6 C5_6 C4_6 109.6(4)
O5_6 C5_6 C6_6 106.0(4)
C4_6 C5_6 C6_6 115.1(4)
O5_6 C5_6 H5_6 108.7
C4_6 C5_6 H5_6 108.7
C6_6 C5_6 H5_6 108.7
C1_6 O5_6 C5_6 112.9(4)
O6_6 C6_6 C5_6 112.9(4)
O6_6 C6_6 H6A_6 109.0
C5_6 C6_6 H6A_6 109.0
O6_6 C6_6 H6B_6 109.0
C5_6 C6_6 H6B_6 109.0
H6A_6 C6_6 H6B_6 107.8
C6_6 O6_6 H6O_6 109.5
O4_1 C1_7 O5_7 109.8(4)
O4_1 C1_7 C2_7 108.7(4)
O5_7 C1_7 C2_7 110.9(4)
O4_1 C1_7 H1_7 109.1
O5_7 C1_7 H1_7 109.1
C2_7 C1_7 H1_7 109.1
O2_7 C2_7 C1_7 110.2(4)
O2_7 C2_7 C3_7 108.8(4)
C1_7 C2_7 C3_7 111.3(4)
O2_7 C2_7 H2_7 108.8
C1_7 C2_7 H2_7 108.8
C3_7 C2_7 H2_7 108.8
C2_7 O2_7 H2O_7 109.5
O3_7 C3_7 C4_7 107.8(4)
O3_7 C3_7 C2_7 110.9(4)
C4_7 C3_7 C2_7 109.8(4)
O3_7 C3_7 H3_7 109.4
C4_7 C3_7 H3_7 109.4
C2_7 C3_7 H3_7 109.4
C3_7 O3_7 H3O_7 109.5
O4_7 C4_7 C3_7 105.7(4)
O4_7 C4_7 C5_7 110.2(4)
C3_7 C4_7 C5_7 110.7(4)
O4_7 C4_7 H4_7 110.0
C3_7 C4_7 H4_7 110.0
C5_7 C4_7 H4_7 110.0
C1_6 O4_7 C4_7 117.8(4)
O5_7 C5_7 C6_7 107.6(4)
O5_7 C5_7 C4_7 108.6(4)
C6_7 C5_7 C4_7 113.8(4)
O5_7 C5_7 H5_7 108.9
C6_7 C5_7 H5_7 108.9
C4_7 C5_7 H5_7 108.9
C1_7 O5_7 C5_7 113.2(4)
O6_7 C6_7 C5_7 112.3(4)
O6_7 C6_7 H6A_7 109.2
C5_7 C6_7 H6A_7 109.2
O6_7 C6_7 H6B_7 109.2
C5_7 C6_7 H6B_7 109.2
H6A_7 C6_7 H6B_7 107.9
C6_7 O6_7 H6O_7 109.5
N3_8 C4_8 H4A_8 109.5
N3_8 C4_8 H4B_8 109.5
H4A_8 C4_8 H4B_8 109.5
N3_8 C4_8 H4C_8 109.5
H4A_8 C4_8 H4C_8 109.5
H4B_8 C4_8 H4C_8 109.5
O1_8 C2_8 N3_8 126.6(11)
O1_8 C2_8 H2_8 116.7
N3_8 C2_8 H2_8 116.7
C2_8 N3_8 C4_8 122.1(9)
C2_8 N3_8 C5_8 122.6(11)
C4_8 N3_8 C5_8 115.3(10)
N3_8 C5_8 H5A_8 109.5
N3_8 C5_8 H5B_8 109.5
H5A_8 C5_8 H5B_8 109.5
N3_8 C5_8 H5C_8 109.5
H5A_8 C5_8 H5C_8 109.5
H5B_8 C5_8 H5C_8 109.5
O1_8 C2'_8 N3'_8 125.3(14)
O1_8 C2'_8 H2'_8 117.4
N3'_8 C2'_8 H2'_8 117.4
C2'_8 N3'_8 C5'_8 122.0(15)
C2'_8 N3'_8 C4_8 120.9(12)
C5'_8 N3'_8 C4_8 117.0(13)
N3'_8 C5'_8 H5A'_8 109.5
N3'_8 C5'_8 H5B'_8 109.5
H5A'_8 C5'_8 H5B'_8 109.5
N3'_8 C5'_8 H5C'_8 109.5
H5A'_8 C5'_8 H5C'_8 109.5
H5B'_8 C5'_8 H5C'_8 109.5
H1A_9 O1_9 H1B_9 118(5)
H2A_9 O2_9 H2B_9 107(5)
H3A_9 O3_9 H3B_9 102(5)
H4A_9 O4_9 H4B_9 114(6)
H5A_9 O5_9 H5B_9 104(5)
H6A_9 O6_9 H6B_9 111(5)
H7A_9 O7_9 H7B_9 106(7)
H8B_9 O8_9 H8A_9 118(7)
H8B'_9 O8'_9 H8A_9 113(8)
H9B_9 O9_9 H9A_9 119(6)
H9B'_9 O9'_9 H9A_9 102(6)

loop_
_geom_bond_atom_site_label_1
_geom_bond_atom_site_label_2
_geom_bond_distance
C1_1 O5_1 1.412(6)
C1_1 O4_2 1.423(6)
C1_1 C2_1 1.529(7)
C1_1 H1_1 1.0000
C2_1 O2_1 1.423(6)
C2_1 C3_1 1.508(7)
C2_1 H2_1 1.0000
O2_1 H2O_1 0.8400
C3_1 O3_1 1.428(6)
C3_1 C4_1 1.519(7)
C3_1 H3_1 1.0000
O3_1 H3O_1 0.8400
C4_1 O4_1 1.430(6)
C4_1 C5_1 1.522(7)
C4_1 H4_1 1.0000
O4_1 C1_7 1.412(6)
C5_1 O5_1 1.438(6)
C5_1 C6_1 1.506(8)
C5_1 H5_1 1.0000
C6_1 O6'_1 1.426(11)
C6_1 O6_1 1.434(9)
C6_1 H6A_1 0.9900
C6_1 H6B_1 0.9900
C6_1 H6A'_1 0.9900
C6_1 H6B'_1 0.9900
O6_1 H6O_1 0.8400
O6'_1 H6O'_1 0.8400
C1_2 O4_3 1.407(6)
C1_2 O5_2 1.416(6)
C1_2 C2_2 1.528(7)
C1_2 H1_2 1.0000
C2_2 O2_2 1.422(6)
C2_2 C3_2 1.513(7)
C2_2 H2_2 1.0000
O2_2 H2O_2 0.8400
C3_2 O3_2 1.433(6)
C3_2 C4_2 1.513(7)
C3_2 H3_2 1.0000
O3_2 H3O_2 0.8400
C4_2 O4_2 1.429(6)
C4_2 C5_2 1.522(7)
C4_2 H4_2 1.0000
C5_2 O5_2 1.445(6)
C5_2 C6_2 1.509(7)
C5_2 H5_2 1.0000
C6_2 O6_2 1.426(7)
C6_2 H6A_2 0.9900
C6_2 H6B_2 0.9900
O6_2 H6O_2 0.8400
C1_3 O4_4 1.411(6)
C1_3 O5_3 1.421(6)
C1_3 C2_3 1.526(7)
C1_3 H1_3 1.0000
C2_3 O2_3 1.413(6)
C2_3 C3_3 1.513(7)
C2_3 H2_3 1.0000
O2_3 H2O_3 0.8400
C3_3 O3_3 1.422(6)
C3_3 C4_3 1.513(7)
C3_3 H3_3 1.0000
O3_3 H3O_3 0.8400
C4_3 O4_3 1.437(6)
C4_3 C5_3 1.522(7)
C4_3 H4_3 1.0000
C5_3 O5_3 1.443(6)
C5_3 C6_3 1.520(7)
C5_3 H5_3 1.0000
C6_3 O6_3 1.430(7)
C6_3 H6A_3 0.9900
C6_3 H6B_3 0.9900
O6_3 H6O_3 0.8400
C1_4 O5_4 1.398(6)
C1_4 O4_5 1.419(6)
C1_4 C2_4 1.532(7)
C1_4 H1_4 1.0000
C2_4 O2_4 1.424(6)
C2_4 C3_4 1.523(7)
C2_4 H2_4 1.0000
O2_4 H2O_4 0.8400
C3_4 O3_4 1.424(6)
C3_4 C4_4 1.516(7)
C3_4 H3_4 1.0000
O3_4 H3O_4 0.8400
C4_4 O4_4 1.453(6)
C4_4 C5_4 1.546(7)
C4_4 H4_4 1.0000
C5_4 O5_4 1.440(6)
C5_4 C6_4 1.505(7)
C5_4 H5_4 1.0000
C6_4 O6_4 1.448(6)
C6_4 H6A_4 0.9900
C6_4 H6B_4 0.9900
O6_4 H6O_4 0.8400
C1_5 O4_6 1.399(6)
C1_5 O5_5 1.412(6)
C1_5 C2_5 1.527(7)
C1_5 H1_5 1.0000
C2_5 O2_5 1.432(6)
C2_5 C3_5 1.517(7)
C2_5 H2_5 1.0000
O2_5 H2O_5 0.8400
C3_5 O3_5 1.438(5)
C3_5 C4_5 1.514(7)
C3_5 H3_5 1.0000
O3_5 H3O_5 0.8400
C4_5 O4_5 1.432(6)
C4_5 C5_5 1.527(6)
C4_5 H4_5 1.0000
C5_5 O5_5 1.442(6)
C5_5 C6_5 1.508(7)
C5_5 H5_5 1.0000
C6_5 O6_5 1.420(6)
C6_5 H6A_5 0.9900
C6_5 H6B_5 0.9900
O6_5 H6O_5 0.8400
C1_6 O4_7 1.403(6)
C1_6 O5_6 1.423(6)
C1_6 C2_6 1.531(7)
C1_6 H1_6 1.0000
C2_6 O2_6 1.417(6)
C2_6 C3_6 1.525(6)
C2_6 H2_6 1.0000
O2_6 H2O_6 0.8400
C3_6 O3_6 1.429(5)
C3_6 C4_6 1.523(7)
C3_6 H3_6 1.0000
O3_6 H3O_6 0.8400
C4_6 O4_6 1.438(6)
C4_6 C5_6 1.520(7)
C4_6 H4_6 1.0000
C5_6 O5_6 1.436(6)
C5_6 C6_6 1.531(7)
C5_6 H5_6 1.0000
C6_6 O6_6 1.423(6)
C6_6 H6A_6 0.9900
C6_6 H6B_6 0.9900
O6_6 H6O_6 0.8400
C1_7 O5_7 1.422(6)
C1_7 C2_7 1.517(7)
C1_7 H1_7 1.0000
C2_7 O2_7 1.432(6)
C2_7 C3_7 1.523(7)
C2_7 H2_7 1.0000
O2_7 H2O_7 0.8400
C3_7 O3_7 1.427(6)
C3_7 C4_7 1.510(7)
C3_7 H3_7 1.0000
O3_7 H3O_7 0.8400
C4_7 O4_7 1.449(6)
C4_7 C5_7 1.522(7)
C4_7 H4_7 1.0000
C5_7 O5_7 1.439(6)
C5_7 C6_7 1.508(7)
C5_7 H5_7 1.0000
C6_7 O6_7 1.434(6)
C6_7 H6A_7 0.9900
C6_7 H6B_7 0.9900
O6_7 H6O_7 0.8400
O1_8 C2_8 1.207(12)
O1_8 C2'_8 1.222(14)
C4_8 N3_8 1.414(11)
C4_8 N3'_8 1.472(14)
C4_8 H4A_8 0.9800
C4_8 H4B_8 0.9800
C4_8 H4C_8 0.9800
C2_8 N3_8 1.328(13)
C2_8 H2_8 0.9500
N3_8 C5_8 1.444(18)
C5_8 H5A_8 0.9800
C5_8 H5B_8 0.9800
C5_8 H5C_8 0.9800
C2'_8 N3'_8 1.333(16)
C2'_8 H2'_8 0.9500
N3'_8 C5'_8 1.453(19)
C5'_8 H5A'_8 0.9800
C5'_8 H5B'_8 0.9800
C5'_8 H5C'_8 0.9800
O1_9 H1A_9 0.84(3)
O1_9 H1B_9 0.85(3)
O2_9 H2A_9 0.86(3)
O2_9 H2B_9 0.87(3)
O3_9 H3A_9 0.91(3)
O3_9 H3B_9 0.90(3)
O4_9 H4A_9 0.86(3)
O4_9 H4B_9 0.85(3)
O5_9 H5A_9 0.89(3)
O5_9 H5B_9 0.86(3)
O6_9 H6A_9 0.88(3)
O6_9 H6B_9 0.88(3)
O7_9 H7A_9 0.87(3)
O7_9 H7B_9 0.86(3)
O8_9 H8B_9 0.87(3)
O8_9 H8A_9 0.84(3)
O8'_9 H8B'_9 0.87(3)
O8'_9 H8A_9 0.91(3)
O9_9 H9B_9 0.86(3)
O9_9 H9A_9 0.85(3)
O9'_9 H9B'_9 0.88(3)
O9'_9 H9A_9 0.89(3)

loop_
_geom_hbond_atom_site_label_D
_geom_hbond_atom_site_label_H
_geom_hbond_atom_site_label_A
_geom_hbond_site_symmetry_A
_geom_hbond_distance_DH
_geom_hbond_distance_HA
_geom_hbond_distance_DA
_geom_hbond_angle_DHA
O2_1 H2O_1 O3_9 1_545 0.84 1.95 2.785(6) 173.5
O3_1 H3O_1 O2_7 . 0.84 1.98 2.816(5) 177.7
O6_1 H6O_1 O7_9 . 0.84 1.81 2.643(11) 170.8
O6'_1 H6O'_1 O8'_9 2_646 0.84 2.10 2.92(6) 169
O2_2 H2O_2 O1_8 1_545 0.84 1.92 2.707(6) 154.4
O3_2 H3O_2 O2_1 . 0.84 2.10 2.791(5) 138.6
O6_2 H6O_2 O4_9 . 0.84 1.95 2.733(6) 154.0
O2_3 H2O_3 O2_9 . 0.84 1.82 2.638(5) 162.5
O3_3 H3O_3 O2_2 . 0.84 2.01 2.828(5) 163.9
O6_3 H6O_3 O9_9 . 0.84 1.93 2.743(9) 161.6
O6_3 H6O_3 O9'_9 . 0.84 1.97 2.784(18) 162.6
O2_4 H2O_4 O10_9 . 0.84 2.03 2.711(9) 137.7
O2_4 H2O_4 O10'_9 . 0.84 1.90 2.691(8) 155.6
O3_4 H3O_4 O2_9 . 0.84 1.90 2.723(5) 165.3
O6_4 H6O_4 O1_9 . 0.84 1.86 2.688(6) 166.9
O2_5 H2O_5 O6_6 2_645 0.84 1.94 2.776(5) 173.6
O3_5 H3O_5 O2_4 . 0.84 1.86 2.689(5) 168.3
O6_5 H6O_5 O3_6 2_655 0.84 2.01 2.835(5) 169.4
O2_6 H2O_6 O3_7 . 0.84 2.08 2.916(5) 171.1
O3_6 H3O_6 O2_5 . 0.84 2.04 2.875(5) 174.2
O6_6 H6O_6 O2_7 1_565 0.84 2.40 3.188(5) 156.0
O2_7 H2O_7 O6_9 1_545 0.84 1.94 2.733(6) 158.2
O3_7 H3O_7 O3_5 2_645 0.84 1.90 2.743(5) 177.9
O6_7 H6O_7 O6_4 1_455 0.84 1.98 2.786(5) 161.9
O1_9 H1A_9 O3_1 1_665 0.84(3) 1.93(3) 2.766(5) 173(6)
O1_9 H1B_9 O2_3 1_565 0.85(3) 1.87(4) 2.652(5) 151(6)
O2_9 H2A_9 O6_9 1_645 0.86(3) 1.96(4) 2.721(6) 147(6)
O2_9 H2B_9 O6_5 1_545 0.87(3) 1.86(4) 2.686(5) 157(6)
O3_9 H3A_9 O6_3 2_656 0.91(3) 1.90(4) 2.776(6) 161(6)
O3_9 H3B_9 O11'_9 . 0.90(3) 2.04(4) 2.93(2) 170(7)
O3_9 H3B_9 O11"_9 . 0.90(3) 1.90(4) 2.770(9) 162(7)
O4_9 H4A_9 O3_2 2_656 0.86(3) 2.03(3) 2.842(6) 159(7)
O5_9 H5A_9 O6_4 1_455 0.89(3) 1.84(4) 2.685(6) 156(7)
O5_9 H5B_9 O6_1 . 0.86(3) 1.96(5) 2.676(7) 139(7)
O6_9 H6A_9 O6_7 . 0.88(3) 1.87(3) 2.748(6) 176(7)
O6_9 H6B_9 O10'_9 2_655 0.88(3) 1.73(4) 2.549(9) 153(7)
O6_9 H6B_9 O10"_9 2_655 0.88(3) 2.09(4) 2.931(9) 159(7)
O7_9 H7A_9 O12_9 2_556 0.87(3) 2.05(13) 2.552(19) 116(11)
O7_9 H7A_9 O12'_9 2_556 0.87(3) 1.91(7) 2.739(18) 159(14)
O7_9 H7B_9 O12"_9 . 0.86(3) 2.39(16) 2.832(18) 112(13)
O8_9 H8A_9 O6_2 2_656 0.85(7) 2.10(8) 2.819(13) 143(7)
O8_9 H8B_9 O2_2 1_565 0.87(11) 2.17(11) 3.007(12) 163(11)
O8'_9 H8A_9 O6_2 2_656 0.91(7) 2.10(8) 2.78(2) 131(6)
O8'_9 H8B'_9 O7_9 2_656 0.87(6) 1.63(10) 2.30(2) 131(16)
O9_9 H9A_9 O5_9 1_655 0.85(5) 2.01(5) 2.832(10) 162(5)
O9_9 H9B_9 O11"_9 2_646 0.86(3) 2.07(6) 2.829(13) 147(10)
O9'_9 H9A_9 O5_9 1_655 0.89(6) 2.01(5) 2.762(18) 141(5)
O9'_9 H9B'_9 O8_9 . 0.89(14) 2.31(18) 3.14(2) 157(17)

loop_
_geom_torsion_atom_site_label_1
_geom_torsion_atom_site_label_2
_geom_torsion_atom_site_label_3
_geom_torsion_atom_site_label_4
_geom_torsion
O5_1 C1_1 C2_1 O2_1 -179.6(4)
O4_2 C1_1 C2_1 O2_1 61.4(5)
O5_1 C1_1 C2_1 C3_1 61.2(5)
O4_2 C1_1 C2_1 C3_1 -57.8(5)
O2_1 C2_1 C3_1 O3_1 63.3(5)
C1_1 C2_1 C3_1 O3_1 -177.2(4)
O2_1 C2_1 C3_1 C4_1 -175.7(4)
C1_1 C2_1 C3_1 C4_1 -56.3(5)
O3_1 C3_1 C4_1 O4_1 -67.8(5)
C2_1 C3_1 C4_1 O4_1 171.6(4)
O3_1 C3_1 C4_1 C5_1 173.0(4)
C2_1 C3_1 C4_1 C5_1 52.4(6)
C3_1 C4_1 O4_1 C1_7 111.1(4)
C5_1 C4_1 O4_1 C1_7 -127.0(4)
O4_1 C4_1 C5_1 O5_1 -168.3(4)
C3_1 C4_1 C5_1 O5_1 -49.8(6)
O4_1 C4_1 C5_1 C6_1 73.4(6)
C3_1 C4_1 C5_1 C6_1 -168.1(5)
O4_2 C1_1 O5_1 C5_1 54.8(5)
C2_1 C1_1 O5_1 C5_1 -62.7(5)
C6_1 C5_1 O5_1 C1_1 177.7(5)
C4_1 C5_1 O5_1 C1_1 55.9(6)
O5_1 C5_1 C6_1 O6'_1 48(4)
C4_1 C5_1 C6_1 O6'_1 168(3)
O5_1 C5_1 C6_1 O6_1 -65.4(6)
C4_1 C5_1 C6_1 O6_1 55.0(7)
O4_3 C1_2 C2_2 O2_2 57.4(5)
O5_2 C1_2 C2_2 O2_2 179.2(4)
O4_3 C1_2 C2_2 C3_2 -65.8(5)
O5_2 C1_2 C2_2 C3_2 56.0(5)
O2_2 C2_2 C3_2 O3_2 66.5(5)
C1_2 C2_2 C3_2 O3_2 -173.6(4)
O2_2 C2_2 C3_2 C4_2 -172.4(4)
C1_2 C2_2 C3_2 C4_2 -52.5(5)
O3_2 C3_2 C4_2 O4_2 -66.4(5)
C2_2 C3_2 C4_2 O4_2 173.9(4)
O3_2 C3_2 C4_2 C5_2 175.0(4)
C2_2 C3_2 C4_2 C5_2 55.3(5)
O5_1 C1_1 O4_2 C4_2 118.9(5)
C2_1 C1_1 O4_2 C4_2 -121.9(4)
C3_2 C4_2 O4_2 C1_1 131.7(4)
C5_2 C4_2 O4_2 C1_1 -108.6(5)
O4_2 C4_2 C5_2 O5_2 -176.1(4)
C3_2 C4_2 C5_2 O5_2 -59.0(5)
O4_2 C4_2 C5_2 C6_2 64.7(6)
C3_2 C4_2 C5_2 C6_2 -178.2(5)
O4_3 C1_2 O5_2 C5_2 58.9(5)
C2_2 C1_2 O5_2 C5_2 -62.2(5)
C6_2 C5_2 O5_2 C1_2 -173.4(4)
C4_2 C5_2 O5_2 C1_2 62.8(5)
O5_2 C5_2 C6_2 O6_2 -69.5(5)
C4_2 C5_2 C6_2 O6_2 50.2(6)
O4_4 C1_3 C2_3 O2_3 61.0(5)
O5_3 C1_3 C2_3 O2_3 -176.8(4)
O4_4 C1_3 C2_3 C3_3 -64.1(5)
O5_3 C1_3 C2_3 C3_3 58.1(5)
O2_3 C2_3 C3_3 O3_3 59.4(5)
C1_3 C2_3 C3_3 O3_3 -177.5(4)
O2_3 C2_3 C3_3 C4_3 178.5(4)
C1_3 C2_3 C3_3 C4_3 -58.3(5)
O3_3 C3_3 C4_3 O4_3 -63.9(5)
C2_3 C3_3 C4_3 O4_3 178.2(4)
O3_3 C3_3 C4_3 C5_3 176.4(4)
C2_3 C3_3 C4_3 C5_3 58.6(6)
O5_2 C1_2 O4_3 C4_3 99.3(5)
C2_2 C1_2 O4_3 C4_3 -138.6(4)
C3_3 C4_3 O4_3 C1_2 108.5(5)
C5_3 C4_3 O4_3 C1_2 -131.4(4)
O4_3 C4_3 C5_3 O5_3 -175.8(4)
C3_3 C4_3 C5_3 O5_3 -57.2(5)
O4_3 C4_3 C5_3 C6_3 67.0(6)
C3_3 C4_3 C5_3 C6_3 -174.4(5)
O4_4 C1_3 O5_3 C5_3 59.7(5)
C2_3 C1_3 O5_3 C5_3 -60.6(5)
C6_3 C5_3 O5_3 C1_3 -177.7(4)
C4_3 C5_3 O5_3 C1_3 59.9(5)
O5_3 C5_3 C6_3 O6_3 -65.0(6)
C4_3 C5_3 C6_3 O6_3 53.4(6)
O5_4 C1_4 C2_4 O2_4 -179.2(4)
O4_5 C1_4 C2_4 O2_4 60.1(5)
O5_4 C1_4 C2_4 C3_4 58.8(5)
O4_5 C1_4 C2_4 C3_4 -61.9(5)
O2_4 C2_4 C3_4 O3_4 64.7(5)
C1_4 C2_4 C3_4 O3_4 -173.9(4)
O2_4 C2_4 C3_4 C4_4 -174.6(4)
C1_4 C2_4 C3_4 C4_4 -53.2(5)
O3_4 C3_4 C4_4 O4_4 -72.7(5)
C2_4 C3_4 C4_4 O4_4 170.5(4)
O3_4 C3_4 C4_4 C5_4 166.0(4)
C2_4 C3_4 C4_4 C5_4 49.3(5)
O5_3 C1_3 O4_4 C4_4 101.4(5)
C2_3 C1_3 O4_4 C4_4 -138.4(4)
C3_4 C4_4 O4_4 C1_3 154.7(4)
C5_4 C4_4 O4_4 C1_3 -82.6(5)
O4_4 C4_4 C5_4 O5_4 -168.5(4)
C3_4 C4_4 C5_4 O5_4 -49.8(5)
O4_4 C4_4 C5_4 C6_4 72.9(5)
C3_4 C4_4 C5_4 C6_4 -168.4(4)
O4_5 C1_4 O5_4 C5_4 57.5(5)
C2_4 C1_4 O5_4 C5_4 -62.0(5)
C6_4 C5_4 O5_4 C1_4 -178.1(4)
C4_4 C5_4 O5_4 C1_4 57.3(5)
O5_4 C5_4 C6_4 O6_4 -69.7(5)
C4_4 C5_4 C6_4 O6_4 51.7(6)
O4_6 C1_5 C2_5 O2_5 53.8(5)
O5_5 C1_5 C2_5 O2_5 176.7(4)
O4_6 C1_5 C2_5 C3_5 -69.8(5)
O5_5 C1_5 C2_5 C3_5 53.1(5)
O2_5 C2_5 C3_5 O3_5 64.9(5)
C1_5 C2_5 C3_5 O3_5 -174.3(4)
O2_5 C2_5 C3_5 C4_5 -174.2(4)
C1_5 C2_5 C3_5 C4_5 -53.3(5)
O3_5 C3_5 C4_5 O4_5 -65.0(5)
C2_5 C3_5 C4_5 O4_5 176.8(4)
O3_5 C3_5 C4_5 C5_5 174.8(4)
C2_5 C3_5 C4_5 C5_5 56.6(5)
O5_4 C1_4 O4_5 C4_5 115.1(4)
C2_4 C1_4 O4_5 C4_5 -125.0(4)
C3_5 C4_5 O4_5 C1_4 123.4(4)
C5_5 C4_5 O4_5 C1_4 -117.5(4)
O4_5 C4_5 C5_5 O5_5 -176.2(4)
C3_5 C4_5 C5_5 O5_5 -58.8(5)
O4_5 C4_5 C5_5 C6_5 66.4(5)
C3_5 C4_5 C5_5 C6_5 -176.2(4)
O4_6 C1_5 O5_5 C5_5 62.4(5)
C2_5 C1_5 O5_5 C5_5 -59.1(5)
C6_5 C5_5 O5_5 C1_5 -175.9(4)
C4_5 C5_5 O5_5 C1_5 61.9(5)
O5_5 C5_5 C6_5 O6_5 -62.4(5)
C4_5 C5_5 C6_5 O6_5 56.2(6)
O4_7 C1_6 C2_6 O2_6 60.2(5)
O5_6 C1_6 C2_6 O2_6 179.5(4)
O4_7 C1_6 C2_6 C3_6 -64.0(5)
O5_6 C1_6 C2_6 C3_6 55.3(5)
O2_6 C2_6 C3_6 O3_6 66.6(5)
C1_6 C2_6 C3_6 O3_6 -171.6(4)
O2_6 C2_6 C3_6 C4_6 -171.4(4)
C1_6 C2_6 C3_6 C4_6 -49.6(5)
O3_6 C3_6 C4_6 O4_6 -69.8(5)
C2_6 C3_6 C4_6 O4_6 169.4(4)
O3_6 C3_6 C4_6 C5_6 171.2(4)
C2_6 C3_6 C4_6 C5_6 50.3(6)
O5_5 C1_5 O4_6 C4_6 102.8(5)
C2_5 C1_5 O4_6 C4_6 -135.1(4)
C5_6 C4_6 O4_6 C1_5 -120.6(5)
C3_6 C4_6 O4_6 C1_5 118.6(4)
O4_6 C4_6 C5_6 O5_6 -171.0(4)
C3_6 C4_6 C5_6 O5_6 -54.0(5)
O4_6 C4_6 C5_6 C6_6 69.7(5)
C3_6 C4_6 C5_6 C6_6 -173.3(4)
O4_7 C1_6 O5_6 C5_6 55.7(5)
C2_6 C1_6 O5_6 C5_6 -62.5(5)
C4_6 C5_6 O5_6 C1_6 60.8(5)
C6_6 C5_6 O5_6 C1_6 -174.5(4)
O5_6 C5_6 C6_6 O6_6 -59.2(5)
C4_6 C5_6 C6_6 O6_6 62.0(6)
C4_1 O4_1 C1_7 O5_7 104.0(4)
C4_1 O4_1 C1_7 C2_7 -134.5(4)
O4_1 C1_7 C2_7 O2_7 53.3(5)
O5_7 C1_7 C2_7 O2_7 174.1(4)
O4_1 C1_7 C2_7 C3_7 -67.5(5)
O5_7 C1_7 C2_7 C3_7 53.3(5)
O2_7 C2_7 C3_7 O3_7 68.2(5)
C1_7 C2_7 C3_7 O3_7 -170.2(4)
O2_7 C2_7 C3_7 C4_7 -172.8(4)
C1_7 C2_7 C3_7 C4_7 -51.2(6)
O3_7 C3_7 C4_7 O4_7 -65.5(5)
C2_7 C3_7 C4_7 O4_7 173.6(4)
O3_7 C3_7 C4_7 C5_7 175.2(4)
C2_7 C3_7 C4_7 C5_7 54.3(5)
O5_6 C1_6 O4_7 C4_7 120.3(4)
C2_6 C1_6 O4_7 C4_7 -119.0(4)
C3_7 C4_7 O4_7 C1_6 142.3(4)
C5_7 C4_7 O4_7 C1_6 -98.1(5)
O4_7 C4_7 C5_7 O5_7 -175.2(4)
C3_7 C4_7 C5_7 O5_7 -58.6(5)
O4_7 C4_7 C5_7 C6_7 64.9(5)
C3_7 C4_7 C5_7 C6_7 -178.5(4)
O4_1 C1_7 O5_7 C5_7 60.4(5)
C2_7 C1_7 O5_7 C5_7 -59.8(5)
C6_7 C5_7 O5_7 C1_7 -174.4(4)
C4_7 C5_7 O5_7 C1_7 62.0(5)
O5_7 C5_7 C6_7 O6_7 -68.4(5)
C4_7 C5_7 C6_7 O6_7 52.0(5)
C2'_8 O1_8 C2_8 N3_8 89(3)
O1_8 C2_8 N3_8 C4_8 -2(2)
O1_8 C2_8 N3_8 C5_8 176.2(14)
N3'_8 C4_8 N3_8 C2_8 -82(2)
N3'_8 C4_8 N3_8 C5_8 100(2)
C2_8 O1_8 C2'_8 N3'_8 -79(3)
O1_8 C2'_8 N3'_8 C5'_8 178.1(18)
O1_8 C2'_8 N3'_8 C4_8 2(2)
N3_8 C4_8 N3'_8 C2'_8 80(2)
N3_8 C4_8 N3'_8 C5'_8 -97(2)
